data_4072671
loop_
_publ_author_name
'Takao, Toshiro'
'Moriya, Makoto'
'Suzuki, Hiroharu'

_publ_section_title
;
 Redox-Induced Reversible Rearrangement of a Dimetallaallyl Ligand on the
 Trinuclear Cluster of Ruthenium. Mechanistic Aspects of Formation of the
 Face-Capping \m3-C3Ring on the Triruthenium Plane
;
_journal_issue 6
_journal_name_full Organometallics
_journal_page_first 1349
_journal_paper_doi 10.1021/om060932x
_journal_volume 26
_journal_year 2007
_chemical_formula_sum 'C36 H53 Cl3 F12 P2 Ru3'
_chemical_formula_weight 1185.28
_chemical_name_systematic
; 
 ? 
;
_space_group_IT_number 14
_symmetry_cell_setting monoclinic
_symmetry_space_group_name_Hall '-P 2yn'
_symmetry_space_group_name_H-M 'P 1 21/n 1'
_atom_sites_solution_hydrogens geom
_atom_sites_solution_primary direct
_atom_sites_solution_secondary difmap
_audit_creation_method SHELXL-97
_cell_angle_alpha 90.00
_cell_angle_beta 96.7400(6)
_cell_angle_gamma 90.00
_cell_formula_units_Z 4
_cell_length_a 11.9434(2)
_cell_length_b 16.1553(3)
_cell_length_c 22.2949(3)
_cell_measurement_temperature 173(2)
_cell_measurement_theta_max 30.03
_cell_measurement_theta_min >2sigma(I)
_cell_volume 4272.05(12)
_computing_cell_refinement PROCESS-AUTO
_computing_data_collection 'PROCESS-AUTO (Rigaku, 1998)'
_computing_data_reduction 'SHELXS-97 (Sheldrick, 1990)'
_computing_molecular_graphics 'ORTEX (P.McArdle, 1995)'
_computing_publication_material SHELXL-97
_computing_structure_refinement 'SHELXL-97 (Sheldrick, 1997)'
_computing_structure_solution SHELXS-97
_diffrn_ambient_temperature 173(2)
_diffrn_detector_area_resol_mean 10
_diffrn_measured_fraction_theta_full 0.988
_diffrn_measured_fraction_theta_max 0.988
_diffrn_measurement_device_type 'Rigaku R-AXIS RAPID Imaging Plate'
_diffrn_measurement_method \w
_diffrn_radiation_monochromator graphite
_diffrn_radiation_source 'Rigaku Rotating Anode Ultrax18'
_diffrn_radiation_type MoK\a
_diffrn_radiation_wavelength 0.71069
_diffrn_reflns_av_R_equivalents 0.0199
_diffrn_reflns_av_sigmaI/netI 0.0243
_diffrn_reflns_limit_h_max 16
_diffrn_reflns_limit_h_min -16
_diffrn_reflns_limit_k_max 22
_diffrn_reflns_limit_k_min -22
_diffrn_reflns_limit_l_max 31
_diffrn_reflns_limit_l_min -31
_diffrn_reflns_number 23857
_diffrn_reflns_theta_full 30.03
_diffrn_reflns_theta_max 30.03
_diffrn_reflns_theta_min 2.13
_exptl_absorpt_coefficient_mu 1.389
_exptl_absorpt_correction_T_max 0.7685
_exptl_absorpt_correction_T_min 0.4894
_exptl_absorpt_correction_type empirical
_exptl_crystal_colour green
_exptl_crystal_density_diffrn 1.843
_exptl_crystal_density_meas ?
_exptl_crystal_density_method 'not measured'
_exptl_crystal_description prism
_exptl_crystal_F_000 2360
_exptl_crystal_size_max 0.60
_exptl_crystal_size_mid 0.20
_exptl_crystal_size_min 0.20
_refine_diff_density_max 2.413
_refine_diff_density_min -1.459
_refine_diff_density_rms 0.117
_refine_ls_extinction_coef 0.00628(19)
_refine_ls_extinction_expression Fc^*^=kFc[1+0.001xFc^2^\l^3^/sin(2\q)]^-1/4^
_refine_ls_extinction_method SHELXL
_refine_ls_goodness_of_fit_ref 1.040
_refine_ls_hydrogen_treatment mixed
_refine_ls_matrix_type full
_refine_ls_number_parameters 534
_refine_ls_number_reflns 12349
_refine_ls_number_restraints 0
_refine_ls_restrained_S_all 1.040
_refine_ls_R_factor_all 0.0393
_refine_ls_R_factor_gt 0.0347
_refine_ls_shift/su_max 0.022
_refine_ls_shift/su_mean 0.000
_refine_ls_structure_factor_coef Fsqd
_refine_ls_weighting_details 'calc w=1/[\s^2^(Fo^2^)+(0.0439P)^2^+8.1148P] where P=(Fo^2^+2Fc^2^)/3'
_refine_ls_weighting_scheme calc
_refine_ls_wR_factor_gt 0.0851
_refine_ls_wR_factor_ref 0.0877
_reflns_number_gt 11173
_reflns_number_total 12349
_reflns_threshold_expression >2sigma(I)
_cod_data_source_file om060932xsi20061011_092741.cif
_cod_data_source_block 10
_cod_depositor_comments
;
The following automatic conversions were performed:
'_atom_site_symetry_multiplicity' tag replaced with
'_atom_site_symmetry_multiplicity'.

Automatic conversion script
Id: cif_correct_tags 1440 2010-10-19 06:21:57Z saulius 

The following automatic conversions were performed:

'_symmetry_cell_setting' value 'Monoclinic' changed to 'monoclinic'
according to /home/saulius/struct/CIF-dictionaries/cif_core.dic
dictionary named 'cif_core.dic' version 2.4.1 from
2010-06-29.

'_exptl_absorpt_correction_type' value 'Empirical'
changed to 'empirical' according to
/home/saulius/struct/CIF-dictionaries/cif_core.dic dictionary named
'cif_core.dic' version 2.4.1 from 2010-06-29.

Automatic conversion script
Id: cif_fix_values 1715 2011-07-08 13:25:40Z adriana 

The following automatic conversions were performed:

'_exptl_crystal_density_meas' value 'not measured' was changed to '?'
- the value is perceived as not measured.

Automatic conversion script
Id: cif_fix_values 3008 2015-01-20 13:52:24Z robertas 
;
_cod_original_sg_symbol_H-M P21/n
_cod_database_code 4072671

loop_
_symmetry_equiv_pos_as_xyz
'x, y, z'
'x+1/2, -y+1/2, z+1/2'
'-x, -y, -z'
'-x-1/2, y-1/2, -z-1/2'

loop_
_atom_site_label
_atom_site_type_symbol
_atom_site_fract_x
_atom_site_fract_y
_atom_site_fract_z
_atom_site_U_iso_or_equiv
_atom_site_adp_type
_atom_site_occupancy
_atom_site_symmetry_multiplicity
_atom_site_calc_flag
_atom_site_refinement_flags
Ru1 Ru 0.264755(16) 0.270495(11) 0.592472(8) 0.01683(5) Uani 1 1 d .
Ru2 Ru 0.137103(15) 0.179101(11) 0.658099(8) 0.01601(5) Uani 1 1 d .
Ru3 Ru 0.363451(15) 0.148447(11) 0.665594(8) 0.01593(5) Uani 1 1 d .
C1 C 0.2402(2) 0.14737(14) 0.59624(11) 0.0179(4) Uani 1 1 d .
C2 C 0.2594(2) 0.19673(15) 0.72819(11) 0.0189(4) Uani 1 1 d .
C3 C 0.3468(2) 0.25655(15) 0.72710(11) 0.0199(4) Uani 1 1 d .
C4 C 0.3748(2) 0.28003(14) 0.66885(11) 0.0191(4) Uani 1 1 d .
C5 C 0.4170(2) 0.28357(18) 0.78439(12) 0.0277(5) Uani 1 1 d .
H5A H 0.4916 0.3012 0.7751 0.042 Uiso 1 1 calc R
H5B H 0.4254 0.2372 0.8129 0.042 Uiso 1 1 calc R
H5C H 0.3797 0.3298 0.8024 0.042 Uiso 1 1 calc R
Cl1 Cl 0.13721(5) 0.32423(4) 0.65473(3) 0.02281(11) Uani 1 1 d .
C11 C 0.3768(2) 0.33628(18) 0.53441(12) 0.0263(5) Uani 1 1 d .
C12 C 0.3293(2) 0.26618(17) 0.50113(12) 0.0244(5) Uani 1 1 d .
C13 C 0.2093(2) 0.27771(18) 0.48887(12) 0.0261(5) Uani 1 1 d .
C14 C 0.1815(2) 0.35196(18) 0.51664(13) 0.0287(5) Uani 1 1 d .
C15 C 0.2853(3) 0.38865(16) 0.54537(12) 0.0277(5) Uani 1 1 d .
C16 C 0.4991(3) 0.3556(2) 0.54972(16) 0.0392(7) Uani 1 1 d .
H16A H 0.5441 0.3069 0.5417 0.059 Uiso 1 1 calc R
H16B H 0.5139 0.3704 0.5925 0.059 Uiso 1 1 calc R
H16C H 0.5196 0.4020 0.5249 0.059 Uiso 1 1 calc R
C17 C 0.3928(3) 0.2015(2) 0.47154(14) 0.0369(7) Uani 1 1 d .
H17A H 0.4714 0.2009 0.4900 0.055 Uiso 1 1 calc R
H17B H 0.3902 0.2138 0.4284 0.055 Uiso 1 1 calc R
H17C H 0.3586 0.1472 0.4768 0.055 Uiso 1 1 calc R
C18 C 0.1328(3) 0.2225(2) 0.44889(15) 0.0420(8) Uani 1 1 d .
H18A H 0.1515 0.1645 0.4583 0.063 Uiso 1 1 calc R
H18B H 0.1422 0.2336 0.4066 0.063 Uiso 1 1 calc R
H18C H 0.0544 0.2331 0.4556 0.063 Uiso 1 1 calc R
C19 C 0.0670(3) 0.3906(3) 0.51252(17) 0.0463(9) Uani 1 1 d .
H19A H 0.0601 0.4224 0.5494 0.070 Uiso 1 1 calc R
H19B H 0.0094 0.3471 0.5081 0.070 Uiso 1 1 calc R
H19C H 0.0566 0.4276 0.4775 0.070 Uiso 1 1 calc R
C20 C 0.2958(4) 0.4713(2) 0.57618(17) 0.0473(9) Uani 1 1 d .
H20A H 0.2249 0.4847 0.5922 0.071 Uiso 1 1 calc R
H20B H 0.3120 0.5138 0.5471 0.071 Uiso 1 1 calc R
H20C H 0.3572 0.4694 0.6094 0.071 Uiso 1 1 calc R
C21 C 0.0404(2) 0.06067(16) 0.64324(12) 0.0230(5) Uani 1 1 d .
C22 C -0.0249(2) 0.12084(17) 0.60701(12) 0.0251(5) Uani 1 1 d .
C23 C -0.0558(2) 0.18396(17) 0.64552(13) 0.0253(5) Uani 1 1 d .
C24 C -0.0124(2) 0.16238(17) 0.70702(12) 0.0232(5) Uani 1 1 d .
C25 C 0.0445(2) 0.08497(16) 0.70568(12) 0.0222(5) Uani 1 1 d .
C26 C 0.0789(3) -0.01983(18) 0.61938(15) 0.0332(6) Uani 1 1 d .
H26A H 0.1334 -0.0459 0.6499 0.050 Uiso 1 1 calc R
H26B H 0.1145 -0.0097 0.5826 0.050 Uiso 1 1 calc R
H26C H 0.0139 -0.0566 0.6100 0.050 Uiso 1 1 calc R
C27 C -0.0603(3) 0.1128(2) 0.54069(14) 0.0399(7) Uani 1 1 d .
H27A H 0.0026 0.0908 0.5210 0.060 Uiso 1 1 calc R
H27B H -0.0818 0.1673 0.5238 0.060 Uiso 1 1 calc R
H27C H -0.1247 0.0750 0.5339 0.060 Uiso 1 1 calc R
C28 C -0.1273(2) 0.2582(2) 0.62735(18) 0.0384(7) Uani 1 1 d .
H28A H -0.0962 0.3069 0.6497 0.058 Uiso 1 1 calc R
H28B H -0.2044 0.2484 0.6365 0.058 Uiso 1 1 calc R
H28C H -0.1280 0.2680 0.5839 0.058 Uiso 1 1 calc R
C29 C -0.0329(3) 0.2100(2) 0.76236(14) 0.0344(6) Uani 1 1 d .
H29A H -0.0383 0.2691 0.7527 0.052 Uiso 1 1 calc R
H29B H 0.0297 0.2007 0.7942 0.052 Uiso 1 1 calc R
H29C H -0.1034 0.1912 0.7764 0.052 Uiso 1 1 calc R
C30 C 0.0879(3) 0.0350(2) 0.75980(13) 0.0315(6) Uani 1 1 d .
H30A H 0.1520 0.0014 0.7505 0.047 Uiso 1 1 calc R
H30B H 0.0280 -0.0014 0.7709 0.047 Uiso 1 1 calc R
H30C H 0.1123 0.0722 0.7936 0.047 Uiso 1 1 calc R
C31 C 0.5435(2) 0.12001(17) 0.69890(14) 0.0280(5) Uani 1 1 d .
C32 C 0.5259(2) 0.09971(17) 0.63637(13) 0.0257(5) Uani 1 1 d .
C33 C 0.4429(2) 0.03565(15) 0.62868(12) 0.0228(5) Uani 1 1 d .
C34 C 0.4127(2) 0.01418(15) 0.68687(12) 0.0238(5) Uani 1 1 d .
C35 C 0.4723(2) 0.06742(17) 0.73005(12) 0.0268(5) Uani 1 1 d .
C36 C 0.6312(3) 0.1792(2) 0.7264(2) 0.0456(9) Uani 1 1 d .
H36A H 0.6183 0.1910 0.7681 0.068 Uiso 1 1 calc R
H36B H 0.6267 0.2307 0.7030 0.068 Uiso 1 1 calc R
H36C H 0.7061 0.1546 0.7260 0.068 Uiso 1 1 calc R
C37 C 0.5992(3) 0.1285(2) 0.59089(18) 0.0422(8) Uani 1 1 d .
H37A H 0.5672 0.1102 0.5506 0.063 Uiso 1 1 calc R
H37B H 0.6749 0.1051 0.6004 0.063 Uiso 1 1 calc R
H37C H 0.6037 0.1891 0.5918 0.063 Uiso 1 1 calc R
C38 C 0.4091(3) -0.0120(2) 0.57188(14) 0.0353(6) Uani 1 1 d .
H38A H 0.3304 -0.0297 0.5708 0.053 Uiso 1 1 calc R
H38B H 0.4576 -0.0608 0.5708 0.053 Uiso 1 1 calc R
H38C H 0.4172 0.0232 0.5369 0.053 Uiso 1 1 calc R
C39 C 0.3514(3) -0.06188(19) 0.70207(17) 0.0382(7) Uani 1 1 d .
H39A H 0.3046 -0.0819 0.6659 0.057 Uiso 1 1 calc R
H39B H 0.3034 -0.0490 0.7336 0.057 Uiso 1 1 calc R
H39C H 0.4060 -0.1048 0.7167 0.057 Uiso 1 1 calc R
C40 C 0.4712(3) 0.0592(2) 0.79684(14) 0.0431(8) Uani 1 1 d .
H40A H 0.5092 0.1070 0.8172 0.065 Uiso 1 1 calc R
H40B H 0.5107 0.0083 0.8109 0.065 Uiso 1 1 calc R
H40C H 0.3931 0.0568 0.8061 0.065 Uiso 1 1 calc R
P1 P 0.23316(6) 0.22375(5) 0.92516(3) 0.02829(14) Uani 1 1 d .
F11 F 0.2808(3) 0.15639(18) 0.88192(13) 0.0727(9) Uani 1 1 d .
F12 F 0.1877(3) 0.28918(17) 0.96923(17) 0.0775(10) Uani 1 1 d .
F13 F 0.3428(3) 0.2786(2) 0.92378(13) 0.0842(11) Uani 1 1 d .
F14 F 0.1249(2) 0.16831(17) 0.92593(16) 0.0717(8) Uani 1 1 d .
F15 F 0.2905(3) 0.1750(2) 0.98161(13) 0.0905(11) Uani 1 1 d .
F16 F 0.1816(4) 0.2698(2) 0.86638(16) 0.0974(13) Uani 1 1 d .
P2 P 0.75580(7) -0.08338(5) 0.70036(4) 0.03225(16) Uani 1 1 d .
F21 F 0.7407(2) -0.17914(13) 0.68610(12) 0.0536(6) Uani 1 1 d .
F22 F 0.8593(3) -0.0829(2) 0.66282(18) 0.0902(12) Uani 1 1 d .
F23 F 0.8419(3) -0.1047(2) 0.75885(15) 0.0854(10) Uani 1 1 d .
F24 F 0.6568(3) -0.0832(2) 0.74208(16) 0.0840(10) Uani 1 1 d .
F25 F 0.7726(3) 0.01272(15) 0.71563(14) 0.0689(8) Uani 1 1 d .
F26 F 0.6708(3) -0.0615(2) 0.64390(15) 0.0914(12) Uani 1 1 d .
Cl2 Cl -0.27959(11) -0.03598(8) 0.91461(5) 0.0624(3) Uani 1 1 d .
Cl3 Cl -0.10275(11) 0.07968(8) 0.89237(5) 0.0618(3) Uani 1 1 d .
C50 C -0.2277(5) 0.0312(5) 0.8646(3) 0.101(3) Uani 1 1 d .
H50A H -0.2853 0.0742 0.8530 0.121 Uiso 1 1 calc .
H50B H -0.2154 0.0003 0.8276 0.121 Uiso 1 1 calc .
H1 H 0.227(3) 0.106(3) 0.5621(18) 0.039(10) Uiso 1 1 d .
H2 H 0.252(3) 0.173(2) 0.7647(16) 0.021(8) Uiso 1 1 d .
H4 H 0.446(3) 0.310(2) 0.6681(15) 0.023(8) Uiso 1 1 d .

loop_
_atom_site_aniso_label
_atom_site_aniso_U_11
_atom_site_aniso_U_22
_atom_site_aniso_U_33
_atom_site_aniso_U_23
_atom_site_aniso_U_13
_atom_site_aniso_U_12
Ru1 0.01880(9) 0.01455(9) 0.01752(9) 0.00026(6) 0.00369(6) -0.00048(6)
Ru2 0.01530(9) 0.01591(9) 0.01687(9) -0.00009(6) 0.00216(6) -0.00105(6)
Ru3 0.01569(9) 0.01450(9) 0.01763(9) -0.00127(6) 0.00211(6) -0.00017(6)
C1 0.0194(10) 0.0151(10) 0.0193(10) -0.0011(8) 0.0026(8) -0.0006(8)
C2 0.0187(10) 0.0205(10) 0.0175(10) -0.0017(8) 0.0024(8) 0.0006(8)
C3 0.0209(10) 0.0188(10) 0.0201(10) -0.0047(8) 0.0031(8) 0.0004(8)
C4 0.0193(10) 0.0156(10) 0.0222(11) -0.0022(8) 0.0020(8) -0.0021(8)
C5 0.0286(13) 0.0299(13) 0.0239(12) -0.0085(10) 0.0005(10) -0.0055(10)
Cl1 0.0243(3) 0.0185(3) 0.0265(3) -0.0013(2) 0.0066(2) 0.0027(2)
C11 0.0300(13) 0.0274(12) 0.0223(11) 0.0033(10) 0.0071(10) -0.0061(10)
C12 0.0299(12) 0.0253(12) 0.0191(11) 0.0014(9) 0.0076(9) -0.0012(10)
C13 0.0292(13) 0.0313(13) 0.0176(11) 0.0035(9) 0.0023(9) -0.0023(10)
C14 0.0314(13) 0.0298(13) 0.0250(12) 0.0100(10) 0.0036(10) 0.0061(10)
C15 0.0403(15) 0.0183(11) 0.0255(12) 0.0053(9) 0.0079(11) -0.0018(10)
C16 0.0302(14) 0.0486(19) 0.0393(16) 0.0064(14) 0.0062(12) -0.0152(13)
C17 0.0449(17) 0.0396(16) 0.0286(14) -0.0035(12) 0.0146(13) 0.0094(14)
C18 0.0427(18) 0.055(2) 0.0266(14) -0.0032(13) -0.0024(13) -0.0143(15)
C19 0.0409(18) 0.056(2) 0.0422(18) 0.0167(16) 0.0071(14) 0.0208(16)
C20 0.082(3) 0.0195(13) 0.0418(18) -0.0002(12) 0.0123(18) -0.0047(15)
C21 0.0218(11) 0.0218(11) 0.0254(11) -0.0005(9) 0.0029(9) -0.0071(9)
C22 0.0207(11) 0.0288(12) 0.0249(12) 0.0016(10) -0.0019(9) -0.0066(9)
C23 0.0155(10) 0.0293(13) 0.0307(13) 0.0042(10) 0.0009(9) -0.0025(9)
C24 0.0160(10) 0.0291(12) 0.0253(12) -0.0006(10) 0.0058(9) -0.0029(9)
C25 0.0195(10) 0.0242(11) 0.0232(11) 0.0040(9) 0.0033(9) -0.0054(9)
C26 0.0392(15) 0.0212(12) 0.0396(15) -0.0043(11) 0.0067(12) -0.0063(11)
C27 0.0396(16) 0.052(2) 0.0255(13) 0.0002(13) -0.0081(12) -0.0111(14)
C28 0.0208(12) 0.0369(16) 0.056(2) 0.0084(14) -0.0014(13) 0.0052(11)
C29 0.0258(13) 0.0462(17) 0.0331(14) -0.0094(13) 0.0111(11) -0.0024(12)
C30 0.0302(13) 0.0368(15) 0.0270(13) 0.0118(11) 0.0011(10) -0.0026(11)
C31 0.0178(11) 0.0244(12) 0.0401(15) -0.0031(11) -0.0033(10) 0.0050(9)
C32 0.0185(10) 0.0231(11) 0.0365(14) 0.0020(10) 0.0082(10) 0.0034(9)
C33 0.0224(11) 0.0188(10) 0.0277(12) -0.0028(9) 0.0053(9) 0.0045(9)
C34 0.0239(11) 0.0173(10) 0.0304(12) 0.0023(9) 0.0043(10) 0.0046(9)
C35 0.0268(12) 0.0266(12) 0.0261(12) 0.0011(10) -0.0014(10) 0.0089(10)
C36 0.0234(13) 0.0366(17) 0.073(3) -0.0145(16) -0.0101(15) 0.0006(12)
C37 0.0303(15) 0.0417(17) 0.059(2) 0.0136(15) 0.0224(15) 0.0062(13)
C38 0.0422(16) 0.0306(14) 0.0332(14) -0.0116(12) 0.0052(12) 0.0070(12)
C39 0.0377(16) 0.0226(13) 0.056(2) 0.0112(13) 0.0132(14) 0.0025(11)
C40 0.054(2) 0.0472(19) 0.0257(14) 0.0038(13) -0.0036(13) 0.0207(16)
P1 0.0288(3) 0.0308(4) 0.0245(3) 0.0008(3) -0.0005(3) -0.0031(3)
F11 0.111(2) 0.0599(16) 0.0554(15) -0.0197(13) 0.0441(16) -0.0124(16)
F12 0.0731(18) 0.0500(15) 0.119(3) -0.0328(16) 0.0501(18) -0.0039(13)
F13 0.0724(18) 0.125(3) 0.0604(17) -0.0402(17) 0.0279(14) -0.0651(19)
F14 0.0552(15) 0.0570(15) 0.108(2) -0.0128(15) 0.0285(15) -0.0277(12)
F15 0.119(3) 0.104(3) 0.0414(14) 0.0139(15) -0.0205(16) 0.036(2)
F16 0.129(3) 0.0616(18) 0.085(2) 0.0339(16) -0.058(2) -0.0114(18)
P2 0.0264(3) 0.0284(4) 0.0427(4) -0.0003(3) 0.0069(3) 0.0054(3)
F21 0.0633(15) 0.0312(10) 0.0644(15) -0.0016(10) 0.0000(12) -0.0019(10)
F22 0.081(2) 0.073(2) 0.131(3) -0.0204(19) 0.072(2) -0.0175(16)
F23 0.085(2) 0.0740(19) 0.086(2) -0.0192(17) -0.0349(17) 0.0321(17)
F24 0.0699(18) 0.095(2) 0.097(2) -0.0227(19) 0.0520(18) -0.0107(17)
F25 0.093(2) 0.0300(11) 0.0829(19) -0.0110(12) 0.0082(16) 0.0051(12)
F26 0.118(3) 0.0687(19) 0.0744(19) -0.0168(15) -0.0429(19) 0.0452(19)
Cl2 0.0706(7) 0.0591(6) 0.0577(6) -0.0023(5) 0.0084(5) -0.0186(5)
Cl3 0.0703(7) 0.0645(7) 0.0520(6) -0.0058(5) 0.0133(5) -0.0127(5)
C50 0.080(4) 0.159(7) 0.057(3) 0.041(4) -0.025(3) -0.051(4)

loop_
_atom_type_symbol
_atom_type_description
_atom_type_scat_dispersion_real
_atom_type_scat_dispersion_imag
_atom_type_scat_source
C C 0.0033 0.0016 'International Tables Vol C Tables 4.2.6.8 and 6.1.1.4'
H H 0.0000 0.0000 'International Tables Vol C Tables 4.2.6.8 and 6.1.1.4'
Cl Cl 0.1484 0.1585 'International Tables Vol C Tables 4.2.6.8 and 6.1.1.4'
F F 0.0171 0.0103 'International Tables Vol C Tables 4.2.6.8 and 6.1.1.4'
P P 0.1023 0.0942 'International Tables Vol C Tables 4.2.6.8 and 6.1.1.4'
Ru Ru -1.2594 0.8363 'International Tables Vol C Tables 4.2.6.8 and 6.1.1.4'

loop_
_geom_angle_atom_site_label_1
_geom_angle_atom_site_label_2
_geom_angle_atom_site_label_3
_geom_angle
C1 Ru1 C4 97.07(10)
C1 Ru1 C15 154.07(10)
C4 Ru1 C15 103.68(10)
C1 Ru1 C11 126.41(10)
C4 Ru1 C11 94.43(10)
C15 Ru1 C11 37.42(11)
C1 Ru1 C12 94.24(10)
C4 Ru1 C12 120.13(10)
C15 Ru1 C12 61.93(10)
C11 Ru1 C12 37.16(10)
C1 Ru1 C14 123.28(10)
C4 Ru1 C14 139.64(10)
C15 Ru1 C14 37.79(11)
C11 Ru1 C14 62.25(11)
C12 Ru1 C14 60.96(10)
C1 Ru1 C13 93.72(10)
C4 Ru1 C13 155.24(10)
C15 Ru1 C13 61.27(10)
C11 Ru1 C13 61.44(10)
C12 Ru1 C13 36.49(10)
C14 Ru1 C13 35.56(10)
C1 Ru1 Cl1 103.47(7)
C4 Ru1 Cl1 82.93(7)
C15 Ru1 Cl1 94.45(8)
C11 Ru1 Cl1 129.87(8)
C12 Ru1 Cl1 149.13(7)
C14 Ru1 Cl1 88.17(8)
C13 Ru1 Cl1 116.09(7)
C1 Ru1 Ru2 48.50(7)
C4 Ru1 Ru2 86.41(7)
C15 Ru1 Ru2 147.08(8)
C11 Ru1 Ru2 174.90(8)
C12 Ru1 Ru2 138.70(7)
C14 Ru1 Ru2 119.82(8)
C13 Ru1 Ru2 117.11(7)
Cl1 Ru1 Ru2 55.212(16)
C1 Ru1 Ru3 47.00(7)
C4 Ru1 Ru3 50.50(7)
C15 Ru1 Ru3 147.47(8)
C11 Ru1 Ru3 116.25(8)
C12 Ru1 Ru3 110.23(7)
C14 Ru1 Ru3 168.28(8)
C13 Ru1 Ru3 132.79(7)
Cl1 Ru1 Ru3 100.283(17)
Ru2 Ru1 Ru3 60.663(7)
C1 Ru2 C2 96.90(9)
C1 Ru2 C24 153.68(10)
C2 Ru2 C24 100.76(10)
C1 Ru2 C25 121.99(10)
C2 Ru2 C25 94.70(10)
C24 Ru2 C25 37.47(10)
C1 Ru2 C21 91.56(9)
C2 Ru2 C21 123.08(10)
C24 Ru2 C21 62.42(10)
C25 Ru2 C21 37.70(9)
C1 Ru2 C23 127.61(10)
C2 Ru2 C23 135.43(10)
C24 Ru2 C23 37.52(10)
C25 Ru2 C23 62.08(10)
C21 Ru2 C23 61.12(10)
C1 Ru2 C22 95.83(10)
C2 Ru2 C22 156.32(10)
C24 Ru2 C22 61.28(10)
C25 Ru2 C22 61.62(9)
C21 Ru2 C22 36.57(10)
C23 Ru2 C22 35.55(10)
C1 Ru2 Cl1 103.25(7)
C2 Ru2 Cl1 83.19(7)
C24 Ru2 Cl1 98.11(7)
C25 Ru2 Cl1 134.55(7)
C21 Ru2 Cl1 148.36(7)
C23 Ru2 Cl1 88.06(7)
C22 Ru2 Cl1 113.10(7)
C1 Ru2 Ru1 48.32(7)
C2 Ru2 Ru1 86.50(7)
C24 Ru2 Ru1 151.62(7)
C25 Ru2 Ru1 170.27(7)
C21 Ru2 Ru1 135.01(7)
C23 Ru2 Ru1 122.92(7)
C22 Ru2 Ru1 116.74(7)
Cl1 Ru2 Ru1 55.171(15)
C1 Ru2 Ru3 47.02(7)
C2 Ru2 Ru3 50.31(7)
C24 Ru2 Ru3 142.75(7)
C25 Ru2 Ru3 113.01(7)
C21 Ru2 Ru3 110.09(7)
C23 Ru2 Ru3 170.86(7)
C22 Ru2 Ru3 135.76(7)
Cl1 Ru2 Ru3 100.297(16)
Ru1 Ru2 Ru3 60.721(7)
C1 Ru3 C2 94.39(9)
C1 Ru3 C4 94.18(9)
C2 Ru3 C4 69.56(9)
C1 Ru3 C31 147.50(10)
C2 Ru3 C31 118.09(10)
C4 Ru3 C31 97.98(10)
C1 Ru3 C35 143.76(10)
C2 Ru3 C35 97.65(10)
C4 Ru3 C35 122.06(10)
C31 Ru3 C35 37.41(11)
C1 Ru3 C3 111.60(9)
C2 Ru3 C3 37.96(9)
C4 Ru3 C3 38.04(9)
C31 Ru3 C3 96.18(10)
C35 Ru3 C3 98.57(10)
C1 Ru3 C33 90.79(9)
C2 Ru3 C33 147.23(10)
C4 Ru3 C33 142.30(9)
C31 Ru3 C33 61.72(10)
C35 Ru3 C33 61.64(10)
C3 Ru3 C33 157.47(9)
C1 Ru3 C32 110.61(10)
C2 Ru3 C32 154.99(10)
C4 Ru3 C32 107.72(9)
C31 Ru3 C32 36.90(11)
C35 Ru3 C32 61.88(10)
C3 Ru3 C32 126.03(10)
C33 Ru3 C32 36.93(9)
C1 Ru3 C34 107.45(10)
C2 Ru3 C34 111.66(10)
C4 Ru3 C34 157.99(10)
C31 Ru3 C34 61.43(10)
C35 Ru3 C34 36.52(10)
C3 Ru3 C34 130.68(10)
C33 Ru3 C34 36.72(9)
C32 Ru3 C34 61.29(10)
C1 Ru3 Ru2 47.43(7)
C2 Ru3 Ru2 47.37(6)
C4 Ru3 Ru2 83.09(6)
C31 Ru3 Ru2 164.11(8)
C35 Ru3 Ru2 129.75(8)
C3 Ru3 Ru2 74.84(6)
C33 Ru3 Ru2 125.42(7)
C32 Ru3 Ru2 157.19(8)
C34 Ru3 Ru2 114.44(7)
C1 Ru3 Ru1 47.24(7)
C2 Ru3 Ru1 83.25(7)
C4 Ru3 Ru1 47.34(7)
C31 Ru3 Ru1 132.50(8)
C35 Ru3 Ru1 168.33(8)
C3 Ru3 Ru1 74.95(6)
C33 Ru3 Ru1 122.38(7)
C32 Ru3 Ru1 113.82(7)
C34 Ru3 Ru1 153.03(7)
Ru2 Ru3 Ru1 58.616(7)
Ru3 C1 Ru1 85.76(9)
Ru3 C1 Ru2 85.55(9)
Ru1 C1 Ru2 83.18(9)
C3 C2 Ru2 122.99(18)
C3 C2 Ru3 75.61(14)
Ru2 C2 Ru3 82.31(9)
C2 C3 C4 116.4(2)
C2 C3 C5 121.2(2)
C4 C3 C5 121.8(2)
C2 C3 Ru3 66.43(13)
C4 C3 Ru3 66.70(13)
C5 C3 Ru3 131.50(18)
C3 C4 Ru1 122.99(17)
C3 C4 Ru3 75.26(14)
Ru1 C4 Ru3 82.16(8)
Ru1 Cl1 Ru2 69.618(17)
C15 C11 C12 107.1(2)
C15 C11 C16 125.9(3)
C12 C11 C16 126.8(3)
C15 C11 Ru1 70.14(15)
C12 C11 Ru1 72.38(15)
C16 C11 Ru1 127.0(2)
C11 C12 C13 108.7(2)
C11 C12 C17 126.3(3)
C13 C12 C17 123.6(3)
C11 C12 Ru1 70.46(15)
C13 C12 Ru1 74.34(15)
C17 C12 Ru1 131.7(2)
C14 C13 C12 108.0(2)
C14 C13 C18 127.7(3)
C12 C13 C18 124.2(3)
C14 C13 Ru1 70.17(15)
C12 C13 Ru1 69.17(14)
C18 C13 Ru1 130.1(2)
C13 C14 C15 107.9(2)
C13 C14 C19 126.2(3)
C15 C14 C19 125.7(3)
C13 C14 Ru1 74.27(15)
C15 C14 Ru1 68.46(15)
C19 C14 Ru1 127.1(2)
C11 C15 C14 108.3(2)
C11 C15 C20 125.6(3)
C14 C15 C20 125.9(3)
C11 C15 Ru1 72.44(15)
C14 C15 Ru1 73.75(15)
C20 C15 Ru1 124.1(2)
C22 C21 C25 108.3(2)
C22 C21 C26 123.9(2)
C25 C21 C26 127.0(3)
C22 C21 Ru2 75.02(15)
C25 C21 Ru2 70.49(14)
C26 C21 Ru2 128.32(19)
C23 C22 C21 108.1(2)
C23 C22 C27 127.0(3)
C21 C22 C27 124.7(3)
C23 C22 Ru2 70.77(14)
C21 C22 Ru2 68.42(14)
C27 C22 Ru2 129.9(2)
C22 C23 C24 108.2(2)
C22 C23 C28 126.5(3)
C24 C23 C28 125.2(3)
C22 C23 Ru2 73.67(15)
C24 C23 Ru2 68.47(13)
C28 C23 Ru2 126.40(19)
C25 C24 C23 108.0(2)
C25 C24 C29 126.3(3)
C23 C24 C29 125.5(3)
C25 C24 Ru2 71.53(14)
C23 C24 Ru2 74.01(14)
C29 C24 Ru2 124.20(19)
C24 C25 C21 107.3(2)
C24 C25 C30 125.4(2)
C21 C25 C30 127.0(3)
C24 C25 Ru2 71.00(14)
C21 C25 Ru2 71.81(14)
C30 C25 Ru2 127.63(18)
C32 C31 C35 108.0(2)
C32 C31 C36 124.3(3)
C35 C31 C36 127.3(3)
C32 C31 Ru3 72.37(15)
C35 C31 Ru3 71.46(15)
C36 C31 Ru3 127.2(2)
C31 C32 C33 107.7(2)
C31 C32 C37 124.3(3)
C33 C32 C37 126.8(3)
C31 C32 Ru3 70.73(15)
C33 C32 Ru3 71.32(14)
C37 C32 Ru3 132.9(2)
C34 C33 C32 108.2(2)
C34 C33 C38 124.9(3)
C32 C33 C38 126.0(3)
C34 C33 Ru3 72.73(14)
C32 C33 Ru3 71.74(14)
C38 C33 Ru3 129.92(19)
C35 C34 C33 108.0(2)
C35 C34 C39 124.5(3)
C33 C34 C39 126.1(3)
C35 C34 Ru3 70.21(14)
C33 C34 Ru3 70.55(14)
C39 C34 Ru3 135.2(2)
C34 C35 C31 108.0(2)
C34 C35 C40 124.0(3)
C31 C35 C40 127.4(3)
C34 C35 Ru3 73.27(15)
C31 C35 Ru3 71.12(15)
C40 C35 Ru3 128.1(2)
F16 P1 F15 176.3(2)
F16 P1 F14 92.10(19)
F15 P1 F14 89.3(2)
F16 P1 F12 94.2(2)
F15 P1 F12 89.2(2)
F14 P1 F12 91.81(16)
F16 P1 F13 87.9(2)
F15 P1 F13 90.7(2)
F14 P1 F13 179.18(18)
F12 P1 F13 89.01(16)
F16 P1 F11 87.2(2)
F15 P1 F11 89.38(18)
F14 P1 F11 88.29(16)
F12 P1 F11 178.6(2)
F13 P1 F11 90.89(17)
F26 P2 F22 92.7(2)
F26 P2 F21 90.64(16)
F22 P2 F21 88.65(16)
F26 P2 F24 90.8(2)
F22 P2 F24 176.3(2)
F21 P2 F24 92.55(16)
F26 P2 F25 90.32(17)
F22 P2 F25 91.23(17)
F21 P2 F25 179.03(17)
F24 P2 F25 87.51(18)
F26 P2 F23 179.07(18)
F22 P2 F23 88.0(2)
F21 P2 F23 89.99(16)
F24 P2 F23 88.5(2)
F25 P2 F23 89.04(17)
Cl2 C50 Cl3 114.4(3)

loop_
_geom_bond_atom_site_label_1
_geom_bond_atom_site_label_2
_geom_bond_distance
Ru1 C1 2.014(2)
Ru1 C4 2.031(2)
Ru1 C15 2.206(3)
Ru1 C11 2.236(3)
Ru1 C12 2.262(3)
Ru1 C14 2.277(3)
Ru1 C13 2.330(3)
Ru1 Cl1 2.3446(6)
Ru1 Ru2 2.6775(3)
Ru1 Ru3 2.7357(3)
Ru2 C1 2.020(2)
Ru2 C2 2.030(2)
Ru2 C24 2.215(2)
Ru2 C25 2.222(2)
Ru2 C21 2.239(2)
Ru2 C23 2.289(2)
Ru2 C22 2.326(3)
Ru2 Cl1 2.3458(6)
Ru2 Ru3 2.7341(3)
Ru3 C1 2.006(2)
Ru3 C2 2.123(2)
Ru3 C4 2.131(2)
Ru3 C31 2.238(3)
Ru3 C35 2.243(3)
Ru3 C3 2.244(2)
Ru3 C33 2.254(2)
Ru3 C32 2.260(3)
Ru3 C34 2.283(2)
C2 C3 1.425(3)
C3 C4 1.430(3)
C3 C5 1.508(3)
C11 C15 1.425(4)
C11 C12 1.434(4)
C11 C16 1.494(4)
C12 C13 1.439(4)
C12 C17 1.490(4)
C13 C14 1.408(4)
C13 C18 1.495(4)
C14 C15 1.453(4)
C14 C19 1.496(4)
C15 C20 1.500(4)
C21 C22 1.435(4)
C21 C25 1.442(4)
C21 C26 1.498(4)
C22 C23 1.410(4)
C22 C27 1.495(4)
C23 C24 1.450(4)
C23 C28 1.501(4)
C24 C25 1.425(4)
C24 C29 1.498(4)
C25 C30 1.493(4)
C31 C32 1.424(4)
C31 C35 1.437(4)
C31 C36 1.496(4)
C32 C33 1.430(4)
C32 C37 1.489(4)
C33 C34 1.429(4)
C33 C38 1.496(4)
C34 C35 1.418(4)
C34 C39 1.490(4)
C35 C40 1.497(4)
P1 F16 1.569(3)
P1 F15 1.572(3)
P1 F14 1.574(2)
P1 F12 1.582(3)
P1 F13 1.584(3)
P1 F11 1.602(3)
P2 F26 1.562(3)
P2 F22 1.572(3)
P2 F21 1.585(2)
P2 F24 1.588(3)
P2 F25 1.597(3)
P2 F23 1.600(3)
Cl2 C50 1.723(6)
Cl3 C50 1.733(6)

loop_
_geom_torsion_atom_site_label_1
_geom_torsion_atom_site_label_2
_geom_torsion_atom_site_label_3
_geom_torsion_atom_site_label_4
_geom_torsion
C4 Ru1 Ru2 C1 -102.72(11)
C15 Ru1 Ru2 C1 147.46(17)
C11 Ru1 Ru2 C1 -3.0(8)
C12 Ru1 Ru2 C1 30.96(14)
C14 Ru1 Ru2 C1 109.71(13)
C13 Ru1 Ru2 C1 69.17(12)
Cl1 Ru1 Ru2 C1 173.41(9)
Ru3 Ru1 Ru2 C1 -56.82(9)
C1 Ru1 Ru2 C2 102.46(11)
C4 Ru1 Ru2 C2 -0.26(9)
C15 Ru1 Ru2 C2 -110.09(16)
C11 Ru1 Ru2 C2 99.5(8)
C12 Ru1 Ru2 C2 133.42(13)
C14 Ru1 Ru2 C2 -147.83(11)
C13 Ru1 Ru2 C2 171.63(11)
Cl1 Ru1 Ru2 C2 -84.14(7)
Ru3 Ru1 Ru2 C2 45.64(7)
C1 Ru1 Ru2 C24 -151.27(17)
C4 Ru1 Ru2 C24 106.02(16)
C15 Ru1 Ru2 C24 -3.8(2)
C11 Ru1 Ru2 C24 -154.3(8)
C12 Ru1 Ru2 C24 -120.31(18)
C14 Ru1 Ru2 C24 -41.56(17)
C13 Ru1 Ru2 C24 -82.10(17)
Cl1 Ru1 Ru2 C24 22.14(15)
Ru3 Ru1 Ru2 C24 151.92(14)
C1 Ru1 Ru2 C25 5.0(4)
C4 Ru1 Ru2 C25 -97.7(4)
C15 Ru1 Ru2 C25 152.5(4)
C11 Ru1 Ru2 C25 2.1(9)
C12 Ru1 Ru2 C25 36.0(4)
C14 Ru1 Ru2 C25 114.7(4)
C13 Ru1 Ru2 C25 74.2(4)
Cl1 Ru1 Ru2 C25 178.4(4)
Ru3 Ru1 Ru2 C25 -51.8(4)
C1 Ru1 Ru2 C21 -32.96(13)
C4 Ru1 Ru2 C21 -135.67(12)
C15 Ru1 Ru2 C21 114.50(17)
C11 Ru1 Ru2 C21 -35.9(8)
C12 Ru1 Ru2 C21 -2.00(15)
C14 Ru1 Ru2 C21 76.75(13)
C13 Ru1 Ru2 C21 36.22(13)
Cl1 Ru1 Ru2 C21 140.45(10)
Ru3 Ru1 Ru2 C21 -89.77(10)
C1 Ru1 Ru2 C23 -113.39(13)
C4 Ru1 Ru2 C23 143.89(11)
C15 Ru1 Ru2 C23 34.07(17)
C11 Ru1 Ru2 C23 -116.4(8)
C12 Ru1 Ru2 C23 -82.43(14)
C14 Ru1 Ru2 C23 -3.68(13)
C13 Ru1 Ru2 C23 -44.22(12)
Cl1 Ru1 Ru2 C23 60.02(9)
Ru3 Ru1 Ru2 C23 -170.21(9)
C1 Ru1 Ru2 C22 -72.77(12)
C4 Ru1 Ru2 C22 -175.49(10)
C15 Ru1 Ru2 C22 74.69(16)
C11 Ru1 Ru2 C22 -75.8(8)
C12 Ru1 Ru2 C22 -41.81(13)
C14 Ru1 Ru2 C22 36.94(12)
C13 Ru1 Ru2 C22 -3.60(11)
Cl1 Ru1 Ru2 C22 100.64(8)
Ru3 Ru1 Ru2 C22 -129.59(8)
C1 Ru1 Ru2 Cl1 -173.41(9)
C4 Ru1 Ru2 Cl1 83.88(7)
C15 Ru1 Ru2 Cl1 -25.95(14)
C11 Ru1 Ru2 Cl1 -176.4(8)
C12 Ru1 Ru2 Cl1 -142.45(11)
C14 Ru1 Ru2 Cl1 -63.70(9)
C13 Ru1 Ru2 Cl1 -104.23(8)
Ru3 Ru1 Ru2 Cl1 129.78(2)
C1 Ru1 Ru2 Ru3 56.82(9)
C4 Ru1 Ru2 Ru3 -45.90(7)
C15 Ru1 Ru2 Ru3 -155.72(14)
C11 Ru1 Ru2 Ru3 53.8(8)
C12 Ru1 Ru2 Ru3 87.78(11)
C14 Ru1 Ru2 Ru3 166.53(9)
C13 Ru1 Ru2 Ru3 125.99(8)
Cl1 Ru1 Ru2 Ru3 -129.78(2)
C2 Ru2 Ru3 C1 -170.67(13)
C24 Ru2 Ru3 C1 143.00(15)
C25 Ru2 Ru3 C1 113.02(12)
C21 Ru2 Ru3 C1 72.48(11)
C23 Ru2 Ru3 C1 57.3(5)
C22 Ru2 Ru3 C1 40.72(13)
Cl1 Ru2 Ru3 C1 -98.58(9)
Ru1 Ru2 Ru3 C1 -58.69(9)
C1 Ru2 Ru3 C2 170.67(13)
C24 Ru2 Ru3 C2 -46.33(15)
C25 Ru2 Ru3 C2 -76.31(12)
C21 Ru2 Ru3 C2 -116.85(12)
C23 Ru2 Ru3 C2 -132.0(5)
C22 Ru2 Ru3 C2 -148.61(13)
Cl1 Ru2 Ru3 C2 72.10(9)
Ru1 Ru2 Ru3 C2 111.98(9)
C1 Ru2 Ru3 C4 102.18(11)
C2 Ru2 Ru3 C4 -68.49(11)
C24 Ru2 Ru3 C4 -114.82(13)
C25 Ru2 Ru3 C4 -144.81(10)
C21 Ru2 Ru3 C4 174.66(10)
C23 Ru2 Ru3 C4 159.5(4)
C22 Ru2 Ru3 C4 142.90(12)
Cl1 Ru2 Ru3 C4 3.60(7)
Ru1 Ru2 Ru3 C4 43.48(7)
C1 Ru2 Ru3 C31 -162.9(3)
C2 Ru2 Ru3 C31 26.4(3)
C24 Ru2 Ru3 C31 -19.9(3)
C25 Ru2 Ru3 C31 -49.9(3)
C21 Ru2 Ru3 C31 -90.5(3)
C23 Ru2 Ru3 C31 -105.7(5)
C22 Ru2 Ru3 C31 -122.2(3)
Cl1 Ru2 Ru3 C31 98.5(3)
Ru1 Ru2 Ru3 C31 138.4(3)
C1 Ru2 Ru3 C35 -131.34(13)
C2 Ru2 Ru3 C35 57.99(13)
C24 Ru2 Ru3 C35 11.66(15)
C25 Ru2 Ru3 C35 -18.32(12)
C21 Ru2 Ru3 C35 -58.86(12)
C23 Ru2 Ru3 C35 -74.1(5)
C22 Ru2 Ru3 C35 -90.62(13)
Cl1 Ru2 Ru3 C35 130.09(10)
Ru1 Ru2 Ru3 C35 169.97(10)
C1 Ru2 Ru3 C3 140.08(11)
C2 Ru2 Ru3 C3 -30.60(11)
C24 Ru2 Ru3 C3 -76.92(13)
C25 Ru2 Ru3 C3 -106.91(10)
C21 Ru2 Ru3 C3 -147.45(10)
C23 Ru2 Ru3 C3 -162.6(4)
C22 Ru2 Ru3 C3 -179.21(12)
Cl1 Ru2 Ru3 C3 41.50(7)
Ru1 Ru2 Ru3 C3 81.38(7)
C1 Ru2 Ru3 C33 -50.93(12)
C2 Ru2 Ru3 C33 138.40(12)
C24 Ru2 Ru3 C33 92.07(14)
C25 Ru2 Ru3 C33 62.09(11)
C21 Ru2 Ru3 C33 21.55(11)
C23 Ru2 Ru3 C33 6.4(5)
C22 Ru2 Ru3 C33 -10.21(13)
Cl1 Ru2 Ru3 C33 -149.50(9)
Ru1 Ru2 Ru3 C33 -109.62(8)
C1 Ru2 Ru3 C32 -18.0(2)
C2 Ru2 Ru3 C32 171.3(2)
C24 Ru2 Ru3 C32 125.0(2)
C25 Ru2 Ru3 C32 95.03(19)
C21 Ru2 Ru3 C32 54.49(19)
C23 Ru2 Ru3 C32 39.3(5)
C22 Ru2 Ru3 C32 22.7(2)
Cl1 Ru2 Ru3 C32 -116.56(18)
Ru1 Ru2 Ru3 C32 -76.68(18)
C1 Ru2 Ru3 C34 -91.71(12)
C2 Ru2 Ru3 C34 97.62(12)
C24 Ru2 Ru3 C34 51.29(14)
C25 Ru2 Ru3 C34 21.31(11)
C21 Ru2 Ru3 C34 -19.23(10)
C23 Ru2 Ru3 C34 -34.4(5)
C22 Ru2 Ru3 C34 -50.99(12)
Cl1 Ru2 Ru3 C34 169.72(8)
Ru1 Ru2 Ru3 C34 -150.40(8)
C1 Ru2 Ru3 Ru1 58.69(9)
C2 Ru2 Ru3 Ru1 -111.98(9)
C24 Ru2 Ru3 Ru1 -158.30(12)
C25 Ru2 Ru3 Ru1 171.71(7)
C21 Ru2 Ru3 Ru1 131.17(7)
C23 Ru2 Ru3 Ru1 116.0(4)
C22 Ru2 Ru3 Ru1 99.41(10)
Cl1 Ru2 Ru3 Ru1 -39.881(17)
C4 Ru1 Ru3 C1 170.72(13)
C15 Ru1 Ru3 C1 -145.56(17)
C11 Ru1 Ru3 C1 -116.43(12)
C12 Ru1 Ru3 C1 -76.35(12)
C14 Ru1 Ru3 C1 -36.7(4)
C13 Ru1 Ru3 C1 -42.08(13)
Cl1 Ru1 Ru3 C1 98.89(9)
Ru2 Ru1 Ru3 C1 58.99(9)
C1 Ru1 Ru3 C2 -102.39(11)
C4 Ru1 Ru3 C2 68.34(11)
C15 Ru1 Ru3 C2 112.05(15)
C11 Ru1 Ru3 C2 141.19(10)
C12 Ru1 Ru3 C2 -178.74(10)
C14 Ru1 Ru3 C2 -139.1(4)
C13 Ru1 Ru3 C2 -144.47(11)
Cl1 Ru1 Ru3 C2 -3.50(7)
Ru2 Ru1 Ru3 C2 -43.40(7)
C1 Ru1 Ru3 C4 -170.72(13)
C15 Ru1 Ru3 C4 43.71(16)
C11 Ru1 Ru3 C4 72.85(12)
C12 Ru1 Ru3 C4 112.92(12)
C14 Ru1 Ru3 C4 152.6(4)
C13 Ru1 Ru3 C4 147.19(13)
Cl1 Ru1 Ru3 C4 -71.83(9)
Ru2 Ru1 Ru3 C4 -111.74(9)
C1 Ru1 Ru3 C31 135.29(14)
C4 Ru1 Ru3 C31 -53.98(14)
C15 Ru1 Ru3 C31 -10.27(17)
C11 Ru1 Ru3 C31 18.87(13)
C12 Ru1 Ru3 C31 58.94(13)
C14 Ru1 Ru3 C31 98.6(4)
C13 Ru1 Ru3 C31 93.21(14)
Cl1 Ru1 Ru3 C31 -125.81(10)
Ru2 Ru1 Ru3 C31 -165.72(10)
C1 Ru1 Ru3 C35 162.5(4)
C4 Ru1 Ru3 C35 -26.8(4)
C15 Ru1 Ru3 C35 16.9(4)
C11 Ru1 Ru3 C35 46.0(4)
C12 Ru1 Ru3 C35 86.1(4)
C14 Ru1 Ru3 C35 125.7(5)
C13 Ru1 Ru3 C35 120.4(4)
Cl1 Ru1 Ru3 C35 -98.6(4)
Ru2 Ru1 Ru3 C35 -138.6(4)
C1 Ru1 Ru3 C3 -140.17(11)
C4 Ru1 Ru3 C3 30.55(11)
C15 Ru1 Ru3 C3 74.27(15)
C11 Ru1 Ru3 C3 103.40(10)
C12 Ru1 Ru3 C3 143.47(10)
C14 Ru1 Ru3 C3 -176.9(4)
C13 Ru1 Ru3 C3 177.74(11)
Cl1 Ru1 Ru3 C3 -41.28(7)
Ru2 Ru1 Ru3 C3 -81.18(7)
C1 Ru1 Ru3 C33 55.66(12)
C4 Ru1 Ru3 C33 -133.61(12)
C15 Ru1 Ru3 C33 -89.90(16)
C11 Ru1 Ru3 C33 -60.76(11)
C12 Ru1 Ru3 C33 -20.69(11)
C14 Ru1 Ru3 C33 18.9(4)
C13 Ru1 Ru3 C33 13.58(12)
Cl1 Ru1 Ru3 C33 154.55(8)
Ru2 Ru1 Ru3 C33 114.65(8)
C1 Ru1 Ru3 C32 96.66(12)
C4 Ru1 Ru3 C32 -92.62(12)
C15 Ru1 Ru3 C32 -48.90(16)
C11 Ru1 Ru3 C32 -19.77(11)
C12 Ru1 Ru3 C32 20.31(11)
C14 Ru1 Ru3 C32 59.9(4)
C13 Ru1 Ru3 C32 54.58(12)
Cl1 Ru1 Ru3 C32 -164.45(8)
Ru2 Ru1 Ru3 C32 155.65(8)
C1 Ru1 Ru3 C34 23.54(17)
C4 Ru1 Ru3 C34 -165.73(17)
C15 Ru1 Ru3 C34 -122.0(2)
C11 Ru1 Ru3 C34 -92.89(17)
C12 Ru1 Ru3 C34 -52.81(17)
C14 Ru1 Ru3 C34 -13.2(4)
C13 Ru1 Ru3 C34 -18.54(18)
Cl1 Ru1 Ru3 C34 122.43(15)
Ru2 Ru1 Ru3 C34 82.53(15)
C1 Ru1 Ru3 Ru2 -58.99(9)
C4 Ru1 Ru3 Ru2 111.74(9)
C15 Ru1 Ru3 Ru2 155.45(14)
C11 Ru1 Ru3 Ru2 -175.41(8)
C12 Ru1 Ru3 Ru2 -135.34(7)
C14 Ru1 Ru3 Ru2 -95.7(4)
C13 Ru1 Ru3 Ru2 -101.07(9)
Cl1 Ru1 Ru3 Ru2 39.903(16)
C2 Ru3 C1 Ru1 76.61(9)
C4 Ru3 C1 Ru1 6.83(9)
C31 Ru3 C1 Ru1 -105.12(17)
C35 Ru3 C1 Ru1 -174.08(13)
C3 Ru3 C1 Ru1 41.70(11)
C33 Ru3 C1 Ru1 -135.78(9)
C32 Ru3 C1 Ru1 -103.87(10)
C34 Ru3 C1 Ru1 -169.06(8)
Ru2 Ru3 C1 Ru1 83.47(8)
C2 Ru3 C1 Ru2 -6.87(9)
C4 Ru3 C1 Ru2 -76.65(9)
C31 Ru3 C1 Ru2 171.40(15)
C35 Ru3 C1 Ru2 102.44(16)
C3 Ru3 C1 Ru2 -41.78(11)
C33 Ru3 C1 Ru2 140.75(9)
C32 Ru3 C1 Ru2 172.65(8)
C34 Ru3 C1 Ru2 107.47(9)
Ru1 Ru3 C1 Ru2 -83.47(8)
C4 Ru1 C1 Ru3 -7.20(10)
C15 Ru1 C1 Ru3 135.9(2)
C11 Ru1 C1 Ru3 93.65(12)
C12 Ru1 C1 Ru3 113.89(9)
C14 Ru1 C1 Ru3 171.65(9)
C13 Ru1 C1 Ru3 150.47(9)
Cl1 Ru1 C1 Ru3 -91.58(7)
Ru2 Ru1 C1 Ru3 -86.02(8)
C4 Ru1 C1 Ru2 78.82(9)
C15 Ru1 C1 Ru2 -138.0(2)
C11 Ru1 C1 Ru2 179.67(9)
C12 Ru1 C1 Ru2 -160.09(9)
C14 Ru1 C1 Ru2 -102.34(11)
C13 Ru1 C1 Ru2 -123.51(9)
Cl1 Ru1 C1 Ru2 -5.56(8)
Ru3 Ru1 C1 Ru2 86.02(8)
C2 Ru2 C1 Ru3 7.22(10)
C24 Ru2 C1 Ru3 -124.8(2)
C25 Ru2 C1 Ru3 -92.74(10)
C21 Ru2 C1 Ru3 -116.37(9)
C23 Ru2 C1 Ru3 -170.29(9)
C22 Ru2 C1 Ru3 -152.78(9)
Cl1 Ru2 C1 Ru3 91.81(6)
Ru1 Ru2 C1 Ru3 86.25(8)
C2 Ru2 C1 Ru1 -79.04(9)
C24 Ru2 C1 Ru1 148.98(18)
C25 Ru2 C1 Ru1 -179.00(8)
C21 Ru2 C1 Ru1 157.37(9)
C23 Ru2 C1 Ru1 103.46(11)
C22 Ru2 C1 Ru1 120.97(9)
Cl1 Ru2 C1 Ru1 5.56(8)
Ru3 Ru2 C1 Ru1 -86.25(8)
C1 Ru2 C2 C3 60.4(2)
C24 Ru2 C2 C3 -139.2(2)
C25 Ru2 C2 C3 -176.6(2)
C21 Ru2 C2 C3 156.81(18)
C23 Ru2 C2 C3 -122.4(2)
C22 Ru2 C2 C3 -177.5(2)
Cl1 Ru2 C2 C3 -42.20(19)
Ru1 Ru2 C2 C3 13.13(19)
Ru3 Ru2 C2 C3 67.26(18)
C1 Ru2 C2 Ru3 -6.86(9)
C24 Ru2 C2 Ru3 153.54(9)
C25 Ru2 C2 Ru3 116.19(9)
C21 Ru2 C2 Ru3 89.55(11)
C23 Ru2 C2 Ru3 170.33(10)
C22 Ru2 C2 Ru3 115.2(2)
Cl1 Ru2 C2 Ru3 -109.45(6)
Ru1 Ru2 C2 Ru3 -54.13(6)
C1 Ru3 C2 C3 -120.12(15)
C4 Ru3 C2 C3 -27.30(14)
C31 Ru3 C2 C3 60.93(17)
C35 Ru3 C2 C3 94.13(15)
C33 Ru3 C2 C3 141.54(17)
C32 Ru3 C2 C3 60.9(3)
C34 Ru3 C2 C3 129.14(15)
Ru2 Ru3 C2 C3 -127.00(17)
Ru1 Ru3 C2 C3 -74.14(13)
C1 Ru3 C2 Ru2 6.88(9)
C4 Ru3 C2 Ru2 99.70(10)
C31 Ru3 C2 Ru2 -172.07(9)
C35 Ru3 C2 Ru2 -138.87(9)
C3 Ru3 C2 Ru2 127.00(17)
C33 Ru3 C2 Ru2 -91.46(17)
C32 Ru3 C2 Ru2 -172.07(18)
C34 Ru3 C2 Ru2 -103.87(10)
Ru1 Ru3 C2 Ru2 52.86(6)
Ru2 C2 C3 C4 -25.0(3)
Ru3 C2 C3 C4 45.7(2)
Ru2 C2 C3 C5 163.81(19)
Ru3 C2 C3 C5 -125.5(2)
Ru2 C2 C3 Ru3 -70.66(15)
C1 Ru3 C3 C2 68.06(16)
C4 Ru3 C3 C2 135.8(2)
C31 Ru3 C3 C2 -129.14(15)
C35 Ru3 C3 C2 -91.48(15)
C33 Ru3 C3 C2 -118.5(2)
C32 Ru3 C3 C2 -152.81(15)
C34 Ru3 C3 C2 -71.91(18)
Ru2 Ru3 C3 C2 37.51(13)
Ru1 Ru3 C3 C2 98.44(14)
C1 Ru3 C3 C4 -67.73(16)
C2 Ru3 C3 C4 -135.8(2)
C31 Ru3 C3 C4 95.07(16)
C35 Ru3 C3 C4 132.73(15)
C33 Ru3 C3 C4 105.7(3)
C32 Ru3 C3 C4 71.40(17)
C34 Ru3 C3 C4 152.31(15)
Ru2 Ru3 C3 C4 -98.28(14)
Ru1 Ru3 C3 C4 -37.35(13)
C1 Ru3 C3 C5 179.7(2)
C2 Ru3 C3 C5 111.6(3)
C4 Ru3 C3 C5 -112.6(3)
C31 Ru3 C3 C5 -17.5(3)
C35 Ru3 C3 C5 20.1(3)
C33 Ru3 C3 C5 -6.9(4)
C32 Ru3 C3 C5 -41.2(3)
C34 Ru3 C3 C5 39.7(3)
Ru2 Ru3 C3 C5 149.1(2)
Ru1 Ru3 C3 C5 -150.0(2)
C2 C3 C4 Ru1 24.6(3)
C5 C3 C4 Ru1 -164.22(19)
Ru3 C3 C4 Ru1 70.19(15)
C2 C3 C4 Ru3 -45.5(2)
C5 C3 C4 Ru3 125.6(2)
C1 Ru1 C4 C3 -59.9(2)
C15 Ru1 C4 C3 135.8(2)
C11 Ru1 C4 C3 172.6(2)
C12 Ru1 C4 C3 -158.97(18)
C14 Ru1 C4 C3 121.6(2)
C13 Ru1 C4 C3 -175.0(2)
Cl1 Ru1 C4 C3 42.90(19)
Ru2 Ru1 C4 C3 -12.47(19)
Ru3 Ru1 C4 C3 -66.70(18)
C1 Ru1 C4 Ru3 6.82(9)
C15 Ru1 C4 Ru3 -157.52(9)
C11 Ru1 C4 Ru3 -120.73(9)
C12 Ru1 C4 Ru3 -92.27(10)
C14 Ru1 C4 Ru3 -171.69(12)
C13 Ru1 C4 Ru3 -108.3(2)
Cl1 Ru1 C4 Ru3 109.60(6)
Ru2 Ru1 C4 Ru3 54.23(5)
C1 Ru3 C4 C3 120.38(15)
C2 Ru3 C4 C3 27.24(14)
C31 Ru3 C4 C3 -89.83(16)
C35 Ru3 C4 C3 -58.99(17)
C33 Ru3 C4 C3 -142.89(16)
C32 Ru3 C4 C3 -126.42(15)
C34 Ru3 C4 C3 -70.2(3)
Ru2 Ru3 C4 C3 74.18(13)
Ru1 Ru3 C4 C3 127.19(16)
C1 Ru3 C4 Ru1 -6.81(9)
C2 Ru3 C4 Ru1 -99.95(10)
C31 Ru3 C4 Ru1 142.97(10)
C35 Ru3 C4 Ru1 173.82(9)
C3 Ru3 C4 Ru1 -127.19(16)
C33 Ru3 C4 Ru1 89.91(15)
C32 Ru3 C4 Ru1 106.38(10)
C34 Ru3 C4 Ru1 162.7(2)
Ru2 Ru3 C4 Ru1 -53.02(6)
C1 Ru1 Cl1 Ru2 5.07(7)
C4 Ru1 Cl1 Ru2 -90.54(7)
C15 Ru1 Cl1 Ru2 166.20(8)
C11 Ru1 Cl1 Ru2 179.58(9)
C12 Ru1 Cl1 Ru2 128.36(14)
C14 Ru1 Cl1 Ru2 128.91(8)
C13 Ru1 Cl1 Ru2 106.12(8)
Ru3 Ru1 Cl1 Ru2 -42.916(15)
C1 Ru2 Cl1 Ru1 -5.05(7)
C2 Ru2 Cl1 Ru1 90.47(7)
C24 Ru2 Cl1 Ru1 -169.58(7)
C25 Ru2 Cl1 Ru1 -179.63(9)
C21 Ru2 Cl1 Ru1 -120.88(13)
C23 Ru2 Cl1 Ru1 -133.32(7)
C22 Ru2 Cl1 Ru1 -107.41(8)
Ru3 Ru2 Cl1 Ru1 42.949(15)
C1 Ru1 C11 C15 151.05(16)
C4 Ru1 C11 C15 -106.79(17)
C12 Ru1 C11 C15 116.2(2)
C14 Ru1 C11 C15 38.57(17)
C13 Ru1 C11 C15 79.09(18)
Cl1 Ru1 C11 C15 -22.3(2)
Ru2 Ru1 C11 C15 153.8(8)
Ru3 Ru1 C11 C15 -154.48(14)
C1 Ru1 C11 C12 34.8(2)
C4 Ru1 C11 C12 136.97(17)
C15 Ru1 C11 C12 -116.2(2)
C14 Ru1 C11 C12 -77.66(18)
C13 Ru1 C11 C12 -37.14(16)
Cl1 Ru1 C11 C12 -138.54(14)
Ru2 Ru1 C11 C12 37.6(9)
Ru3 Ru1 C11 C12 89.29(16)
C1 Ru1 C11 C16 -88.4(3)
C4 Ru1 C11 C16 13.7(3)
C15 Ru1 C11 C16 120.5(3)
C12 Ru1 C11 C16 -123.3(3)
C14 Ru1 C11 C16 159.1(3)
C13 Ru1 C11 C16 -160.4(3)
Cl1 Ru1 C11 C16 98.2(3)
Ru2 Ru1 C11 C16 -85.7(9)
Ru3 Ru1 C11 C16 -34.0(3)
C15 C11 C12 C13 3.1(3)
C16 C11 C12 C13 -171.5(3)
Ru1 C11 C12 C13 65.01(18)
C15 C11 C12 C17 170.1(3)
C16 C11 C12 C17 -4.5(5)
Ru1 C11 C12 C17 -128.0(3)
C15 C11 C12 Ru1 -61.94(18)
C16 C11 C12 Ru1 123.5(3)
C1 Ru1 C12 C11 -152.56(17)
C4 Ru1 C12 C11 -51.86(19)
C15 Ru1 C12 C11 38.16(17)
C14 Ru1 C12 C11 81.41(18)
C13 Ru1 C12 C11 116.9(2)
Cl1 Ru1 C12 C11 82.0(2)
Ru2 Ru1 C12 C11 -175.29(13)
Ru3 Ru1 C12 C11 -107.11(15)
C1 Ru1 C12 C13 90.53(17)
C4 Ru1 C12 C13 -168.77(15)
C15 Ru1 C12 C13 -78.75(18)
C11 Ru1 C12 C13 -116.9(2)
C14 Ru1 C12 C13 -35.50(16)
Cl1 Ru1 C12 C13 -34.9(2)
Ru2 Ru1 C12 C13 67.80(19)
Ru3 Ru1 C12 C13 135.98(14)
C1 Ru1 C12 C17 -30.8(3)
C4 Ru1 C12 C17 69.9(3)
C15 Ru1 C12 C17 159.9(3)
C11 Ru1 C12 C17 121.7(4)
C14 Ru1 C12 C17 -156.9(3)
C13 Ru1 C12 C17 -121.4(4)
Cl1 Ru1 C12 C17 -156.2(2)
Ru2 Ru1 C12 C17 -53.6(3)
Ru3 Ru1 C12 C17 14.6(3)
C11 C12 C13 C14 -2.8(3)
C17 C12 C13 C14 -170.3(3)
Ru1 C12 C13 C14 59.68(19)
C11 C12 C13 C18 172.4(3)
C17 C12 C13 C18 5.0(4)
Ru1 C12 C13 C18 -125.1(3)
C11 C12 C13 Ru1 -62.51(18)
C17 C12 C13 Ru1 130.0(3)
C1 Ru1 C13 C14 148.71(17)
C4 Ru1 C13 C14 -95.5(3)
C15 Ru1 C13 C14 -38.48(17)
C11 Ru1 C13 C14 -81.36(19)
C12 Ru1 C13 C14 -119.2(2)
Cl1 Ru1 C13 C14 41.75(18)
Ru2 Ru1 C13 C14 104.16(16)
Ru3 Ru1 C13 C14 178.13(14)
C1 Ru1 C13 C12 -92.10(16)
C4 Ru1 C13 C12 23.7(3)
C15 Ru1 C13 C12 80.71(17)
C11 Ru1 C13 C12 37.83(16)
C14 Ru1 C13 C12 119.2(2)
Cl1 Ru1 C13 C12 160.94(13)
Ru2 Ru1 C13 C12 -136.64(14)
Ru3 Ru1 C13 C12 -62.68(18)
C1 Ru1 C13 C18 25.7(3)
C4 Ru1 C13 C18 141.5(3)
C15 Ru1 C13 C18 -161.5(3)
C11 Ru1 C13 C18 155.6(3)
C12 Ru1 C13 C18 117.8(4)
C14 Ru1 C13 C18 -123.1(4)
Cl1 Ru1 C13 C18 -81.3(3)
Ru2 Ru1 C13 C18 -18.9(3)
Ru3 Ru1 C13 C18 55.1(3)
C12 C13 C14 C15 1.5(3)
C18 C13 C14 C15 -173.6(3)
Ru1 C13 C14 C15 60.52(18)
C12 C13 C14 C19 176.2(3)
C18 C13 C14 C19 1.1(5)
Ru1 C13 C14 C19 -124.8(3)
C12 C13 C14 Ru1 -59.06(18)
C18 C13 C14 Ru1 125.9(3)
C1 Ru1 C14 C13 -38.3(2)
C4 Ru1 C14 C13 139.92(18)
C15 Ru1 C14 C13 117.1(2)
C11 Ru1 C14 C13 78.88(18)
C12 Ru1 C14 C13 36.43(16)
Cl1 Ru1 C14 C13 -143.25(16)
Ru2 Ru1 C14 C13 -95.81(16)
Ru3 Ru1 C14 C13 -6.8(5)
C1 Ru1 C14 C15 -155.39(16)
C4 Ru1 C14 C15 22.8(2)
C11 Ru1 C14 C15 -38.20(16)
C12 Ru1 C14 C15 -80.65(18)
C13 Ru1 C14 C15 -117.1(2)
Cl1 Ru1 C14 C15 99.67(16)
Ru2 Ru1 C14 C15 147.12(14)
Ru3 Ru1 C14 C15 -123.8(4)
C1 Ru1 C14 C19 85.4(3)
C4 Ru1 C14 C19 -96.3(3)
C15 Ru1 C14 C19 -119.2(4)
C11 Ru1 C14 C19 -157.4(3)
C12 Ru1 C14 C19 160.2(3)
C13 Ru1 C14 C19 123.8(4)
Cl1 Ru1 C14 C19 -19.5(3)
Ru2 Ru1 C14 C19 28.0(3)
Ru3 Ru1 C14 C19 117.0(4)
C12 C11 C15 C14 -2.2(3)
C16 C11 C15 C14 172.5(3)
Ru1 C11 C15 C14 -65.57(18)
C12 C11 C15 C20 -176.8(3)
C16 C11 C15 C20 -2.2(5)
Ru1 C11 C15 C20 119.7(3)
C12 C11 C15 Ru1 63.42(18)
C16 C11 C15 Ru1 -122.0(3)
C13 C14 C15 C11 0.4(3)
C19 C14 C15 C11 -174.3(3)
Ru1 C14 C15 C11 64.71(18)
C13 C14 C15 C20 175.1(3)
C19 C14 C15 C20 0.4(5)
Ru1 C14 C15 C20 -120.6(3)
C13 C14 C15 Ru1 -64.27(19)
C19 C14 C15 Ru1 121.0(3)
C1 Ru1 C15 C11 -63.0(3)
C4 Ru1 C15 C11 79.22(17)
C12 Ru1 C15 C11 -37.89(16)
C14 Ru1 C15 C11 -115.8(2)
C13 Ru1 C15 C11 -79.59(17)
Cl1 Ru1 C15 C11 163.01(15)
Ru2 Ru1 C15 C11 -175.87(12)
Ru3 Ru1 C15 C11 45.9(2)
C1 Ru1 C15 C14 52.8(3)
C4 Ru1 C15 C14 -165.00(16)
C11 Ru1 C15 C14 115.8(2)
C12 Ru1 C15 C14 77.89(17)
C13 Ru1 C15 C14 36.19(16)
Cl1 Ru1 C15 C14 -81.21(16)
Ru2 Ru1 C15 C14 -60.1(2)
Ru3 Ru1 C15 C14 161.71(13)
C1 Ru1 C15 C20 175.5(3)
C4 Ru1 C15 C20 -42.3(3)
C11 Ru1 C15 C20 -121.6(4)
C12 Ru1 C15 C20 -159.4(3)
C14 Ru1 C15 C20 122.7(4)
C13 Ru1 C15 C20 158.9(3)
Cl1 Ru1 C15 C20 41.5(3)
Ru2 Ru1 C15 C20 62.6(4)
Ru3 Ru1 C15 C20 -75.6(3)
C1 Ru2 C21 C22 -97.69(16)
C2 Ru2 C21 C22 163.03(15)
C24 Ru2 C21 C22 78.12(17)
C25 Ru2 C21 C22 116.1(2)
C23 Ru2 C21 C22 35.32(16)
Cl1 Ru2 C21 C22 21.1(2)
Ru1 Ru2 C21 C22 -73.71(17)
Ru3 Ru2 C21 C22 -141.95(14)
C1 Ru2 C21 C25 146.23(16)
C2 Ru2 C21 C25 46.95(18)
C24 Ru2 C21 C25 -37.96(15)
C23 Ru2 C21 C25 -80.75(16)
C22 Ru2 C21 C25 -116.1(2)
Cl1 Ru2 C21 C25 -94.99(18)
Ru1 Ru2 C21 C25 170.21(11)
Ru3 Ru2 C21 C25 101.97(14)
C1 Ru2 C21 C26 23.9(3)
C2 Ru2 C21 C26 -75.4(3)
C24 Ru2 C21 C26 -160.3(3)
C25 Ru2 C21 C26 -122.3(3)
C23 Ru2 C21 C26 156.9(3)
C22 Ru2 C21 C26 121.6(3)
Cl1 Ru2 C21 C26 142.7(2)
Ru1 Ru2 C21 C26 47.9(3)
Ru3 Ru2 C21 C26 -20.3(3)
C25 C21 C22 C23 3.2(3)
C26 C21 C22 C23 173.7(2)
Ru2 C21 C22 C23 -59.87(18)
C25 C21 C22 C27 -172.5(3)
C26 C21 C22 C27 -2.0(4)
Ru2 C21 C22 C27 124.4(3)
C25 C21 C22 Ru2 63.09(17)
C26 C21 C22 Ru2 -126.4(3)
C1 Ru2 C22 C23 -155.80(16)
C2 Ru2 C22 C23 81.9(3)
C24 Ru2 C22 C23 37.94(16)
C25 Ru2 C22 C23 80.83(17)
C21 Ru2 C22 C23 119.5(2)
Cl1 Ru2 C22 C23 -48.70(16)
Ru1 Ru2 C22 C23 -109.99(15)
Ru3 Ru2 C22 C23 175.53(12)
C1 Ru2 C22 C21 84.74(16)
C2 Ru2 C22 C21 -37.5(3)
C24 Ru2 C22 C21 -81.52(17)
C25 Ru2 C22 C21 -38.63(15)
C23 Ru2 C22 C21 -119.5(2)
Cl1 Ru2 C22 C21 -168.16(13)
Ru1 Ru2 C22 C21 130.55(14)
Ru3 Ru2 C22 C21 56.07(18)
C1 Ru2 C22 C27 -33.2(3)
C2 Ru2 C22 C27 -155.4(3)
C24 Ru2 C22 C27 160.6(3)
C25 Ru2 C22 C27 -156.5(3)
C21 Ru2 C22 C27 -117.9(4)
C23 Ru2 C22 C27 122.6(4)
Cl1 Ru2 C22 C27 73.9(3)
Ru1 Ru2 C22 C27 12.7(3)
Ru3 Ru2 C22 C27 -61.8(3)
C21 C22 C23 C24 -1.7(3)
C27 C22 C23 C24 173.9(3)
Ru2 C22 C23 C24 -60.08(17)
C21 C22 C23 C28 -178.1(3)
C27 C22 C23 C28 -2.5(5)
Ru2 C22 C23 C28 123.5(3)
C21 C22 C23 Ru2 58.41(17)
C27 C22 C23 Ru2 -126.0(3)
C1 Ru2 C23 C22 31.0(2)
C2 Ru2 C23 C22 -145.49(16)
C24 Ru2 C23 C22 -117.7(2)
C25 Ru2 C23 C22 -79.41(17)
C21 Ru2 C23 C22 -36.33(15)
Cl1 Ru2 C23 C22 136.26(15)
Ru1 Ru2 C23 C22 90.91(15)
Ru3 Ru2 C23 C22 -20.0(5)
C1 Ru2 C23 C24 148.71(15)
C2 Ru2 C23 C24 -27.8(2)
C25 Ru2 C23 C24 38.30(15)
C21 Ru2 C23 C24 81.39(17)
C22 Ru2 C23 C24 117.7(2)
Cl1 Ru2 C23 C24 -106.02(15)
Ru1 Ru2 C23 C24 -151.37(13)
Ru3 Ru2 C23 C24 97.7(5)
C1 Ru2 C23 C28 -92.7(3)
C2 Ru2 C23 C28 90.8(3)
C24 Ru2 C23 C28 118.6(3)
C25 Ru2 C23 C28 156.9(3)
C21 Ru2 C23 C28 -160.0(3)
C22 Ru2 C23 C28 -123.7(3)
Cl1 Ru2 C23 C28 12.6(3)
Ru1 Ru2 C23 C28 -32.8(3)
Ru3 Ru2 C23 C28 -143.7(4)
C22 C23 C24 C25 -0.5(3)
C28 C23 C24 C25 175.9(2)
Ru2 C23 C24 C25 -63.90(17)
C22 C23 C24 C29 -175.7(2)
C28 C23 C24 C29 0.8(4)
Ru2 C23 C24 C29 120.9(3)
C22 C23 C24 Ru2 63.40(18)
C28 C23 C24 Ru2 -120.2(3)
C1 Ru2 C24 C25 47.7(3)
C2 Ru2 C24 C25 -83.64(16)
C21 Ru2 C24 C25 38.19(15)
C23 Ru2 C24 C25 115.8(2)
C22 Ru2 C24 C25 79.86(16)
Cl1 Ru2 C24 C25 -168.20(14)
Ru1 Ru2 C24 C25 173.59(12)
Ru3 Ru2 C24 C25 -49.1(2)
C1 Ru2 C24 C23 -68.1(3)
C2 Ru2 C24 C23 160.56(16)
C25 Ru2 C24 C23 -115.8(2)
C21 Ru2 C24 C23 -77.61(17)
C22 Ru2 C24 C23 -35.94(15)
Cl1 Ru2 C24 C23 76.00(15)
Ru1 Ru2 C24 C23 57.8(2)
Ru3 Ru2 C24 C23 -164.93(12)
C1 Ru2 C24 C29 169.5(2)
C2 Ru2 C24 C29 38.2(3)
C25 Ru2 C24 C29 121.8(3)
C21 Ru2 C24 C29 160.0(3)
C23 Ru2 C24 C29 -122.4(3)
C22 Ru2 C24 C29 -158.3(3)
Cl1 Ru2 C24 C29 -46.4(2)
Ru1 Ru2 C24 C29 -64.6(3)
Ru3 Ru2 C24 C29 72.7(3)
C23 C24 C25 C21 2.5(3)
C29 C24 C25 C21 177.6(2)
Ru2 C24 C25 C21 -63.08(17)
C23 C24 C25 C30 -171.3(2)
C29 C24 C25 C30 3.9(4)
Ru2 C24 C25 C30 123.2(3)
C23 C24 C25 Ru2 65.53(17)
C29 C24 C25 Ru2 -119.3(3)
C22 C21 C25 C24 -3.5(3)
C26 C21 C25 C24 -173.6(3)
Ru2 C21 C25 C24 62.55(17)
C22 C21 C25 C30 170.1(2)
C26 C21 C25 C30 0.0(4)
Ru2 C21 C25 C30 -123.9(3)
C22 C21 C25 Ru2 -66.04(17)
C26 C21 C25 Ru2 123.8(3)
C1 Ru2 C25 C24 -157.27(15)
C2 Ru2 C25 C24 101.57(16)
C21 Ru2 C25 C24 -116.3(2)
C23 Ru2 C25 C24 -38.36(15)
C22 Ru2 C25 C24 -78.88(16)
Cl1 Ru2 C25 C24 16.51(19)
Ru1 Ru2 C25 C24 -161.7(3)
Ru3 Ru2 C25 C24 150.18(13)
C1 Ru2 C25 C21 -40.93(18)
C2 Ru2 C25 C21 -142.09(16)
C24 Ru2 C25 C21 116.3(2)
C23 Ru2 C25 C21 77.98(16)
C22 Ru2 C25 C21 37.46(15)
Cl1 Ru2 C25 C21 132.84(13)
Ru1 Ru2 C25 C21 -45.4(5)
Ru3 Ru2 C25 C21 -93.48(14)
C1 Ru2 C25 C30 82.2(3)
C2 Ru2 C25 C30 -18.9(3)
C24 Ru2 C25 C30 -120.5(3)
C21 Ru2 C25 C30 123.2(3)
C23 Ru2 C25 C30 -158.9(3)
C22 Ru2 C25 C30 160.6(3)
Cl1 Ru2 C25 C30 -104.0(2)
Ru1 Ru2 C25 C30 77.8(5)
Ru3 Ru2 C25 C30 29.7(3)
C1 Ru3 C31 C32 1.9(3)
C2 Ru3 C31 C32 180.00(15)
C4 Ru3 C31 C32 -108.97(16)
C35 Ru3 C31 C32 116.7(2)
C3 Ru3 C31 C32 -147.27(16)
C33 Ru3 C31 C32 37.32(15)
C34 Ru3 C31 C32 79.29(17)
Ru2 Ru3 C31 C32 158.2(2)
Ru1 Ru3 C31 C32 -72.05(17)
C1 Ru3 C31 C35 -114.7(2)
C2 Ru3 C31 C35 63.30(18)
C4 Ru3 C31 C35 134.34(16)
C3 Ru3 C31 C35 96.03(16)
C33 Ru3 C31 C35 -79.37(17)
C32 Ru3 C31 C35 -116.7(2)
C34 Ru3 C31 C35 -37.40(16)
Ru2 Ru3 C31 C35 41.5(3)
Ru1 Ru3 C31 C35 171.25(12)
C1 Ru3 C31 C36 122.1(3)
C2 Ru3 C31 C36 -59.9(3)
C4 Ru3 C31 C36 11.1(3)
C35 Ru3 C31 C36 -123.2(4)
C3 Ru3 C31 C36 -27.2(3)
C33 Ru3 C31 C36 157.4(4)
C32 Ru3 C31 C36 120.1(4)
C34 Ru3 C31 C36 -160.6(4)
Ru2 Ru3 C31 C36 -81.6(4)
Ru1 Ru3 C31 C36 48.1(4)
C35 C31 C32 C33 0.9(3)
C36 C31 C32 C33 174.5(3)
Ru3 C31 C32 C33 -62.11(17)
C35 C31 C32 C37 -167.7(3)
C36 C31 C32 C37 6.0(4)
Ru3 C31 C32 C37 129.4(3)
C35 C31 C32 Ru3 62.98(18)
C36 C31 C32 Ru3 -123.4(3)
C1 Ru3 C32 C31 -178.88(16)
C2 Ru3 C32 C31 0.0(3)
C4 Ru3 C32 C31 79.48(17)
C35 Ru3 C32 C31 -37.98(16)
C3 Ru3 C32 C31 41.7(2)
C33 Ru3 C32 C31 -117.3(2)
C34 Ru3 C32 C31 -79.71(17)
Ru2 Ru3 C32 C31 -164.82(15)
Ru1 Ru3 C32 C31 129.94(15)
C1 Ru3 C32 C33 -61.59(17)
C2 Ru3 C32 C33 117.3(2)
C4 Ru3 C32 C33 -163.23(15)
C31 Ru3 C32 C33 117.3(2)
C35 Ru3 C32 C33 79.31(17)
C3 Ru3 C32 C33 158.96(15)
C34 Ru3 C32 C33 37.58(15)
Ru2 Ru3 C32 C33 -47.5(3)
Ru1 Ru3 C32 C33 -112.76(14)
C1 Ru3 C32 C37 61.7(3)
C2 Ru3 C32 C37 -119.4(3)
C4 Ru3 C32 C37 -39.9(3)
C31 Ru3 C32 C37 -119.4(4)
C35 Ru3 C32 C37 -157.4(4)
C3 Ru3 C32 C37 -77.7(3)
C33 Ru3 C32 C37 123.3(4)
C34 Ru3 C32 C37 160.9(4)
Ru2 Ru3 C32 C37 75.8(4)
Ru1 Ru3 C32 C37 10.5(3)
C31 C32 C33 C34 -2.3(3)
C37 C32 C33 C34 165.8(3)
Ru3 C32 C33 C34 -64.07(17)
C31 C32 C33 C38 -171.7(3)
C37 C32 C33 C38 -3.6(4)
Ru3 C32 C33 C38 126.6(3)
C31 C32 C33 Ru3 61.73(18)
C37 C32 C33 Ru3 -130.1(3)
C1 Ru3 C33 C34 -118.89(16)
C2 Ru3 C33 C34 -19.5(3)
C4 Ru3 C33 C34 143.23(17)
C31 Ru3 C33 C34 79.23(17)
C35 Ru3 C33 C34 36.50(16)
C3 Ru3 C33 C34 67.2(3)
C32 Ru3 C33 C34 116.5(2)
Ru2 Ru3 C33 C34 -84.02(16)
Ru1 Ru3 C33 C34 -156.21(13)
C1 Ru3 C33 C32 124.58(17)
C2 Ru3 C33 C32 -136.04(19)
C4 Ru3 C33 C32 26.7(2)
C31 Ru3 C33 C32 -37.29(17)
C35 Ru3 C33 C32 -80.02(18)
C3 Ru3 C33 C32 -49.3(3)
C34 Ru3 C33 C32 -116.5(2)
Ru2 Ru3 C33 C32 159.46(13)
Ru1 Ru3 C33 C32 87.26(16)
C1 Ru3 C33 C38 2.5(3)
C2 Ru3 C33 C38 101.9(3)
C4 Ru3 C33 C38 -95.4(3)
C31 Ru3 C33 C38 -159.4(3)
C35 Ru3 C33 C38 157.9(3)
C3 Ru3 C33 C38 -171.4(2)
C32 Ru3 C33 C38 -122.1(3)
C34 Ru3 C33 C38 121.4(3)
Ru2 Ru3 C33 C38 37.4(3)
Ru1 Ru3 C33 C38 -34.8(3)
C32 C33 C34 C35 2.9(3)
C38 C33 C34 C35 172.5(2)
Ru3 C33 C34 C35 -60.50(18)
C32 C33 C34 C39 -164.2(3)
C38 C33 C34 C39 5.3(4)
Ru3 C33 C34 C39 132.3(3)
C32 C33 C34 Ru3 63.43(17)
C38 C33 C34 Ru3 -127.0(3)
C1 Ru3 C34 C35 -175.01(16)
C2 Ru3 C34 C35 -72.81(18)
C4 Ru3 C34 C35 16.0(3)
C31 Ru3 C34 C35 38.33(17)
C3 Ru3 C34 C35 -33.8(2)
C33 Ru3 C34 C35 118.4(2)
C32 Ru3 C34 C35 80.60(18)
Ru2 Ru3 C34 C35 -124.51(15)
Ru1 Ru3 C34 C35 167.09(14)
C1 Ru3 C34 C33 66.59(17)
C2 Ru3 C34 C33 168.78(15)
C4 Ru3 C34 C33 -102.4(3)
C31 Ru3 C34 C33 -80.08(17)
C35 Ru3 C34 C33 -118.4(2)
C3 Ru3 C34 C33 -152.23(15)
C32 Ru3 C34 C33 -37.80(15)
Ru2 Ru3 C34 C33 117.09(14)
Ru1 Ru3 C34 C33 48.7(2)
C1 Ru3 C34 C39 -55.5(3)
C2 Ru3 C34 C39 46.7(3)
C4 Ru3 C34 C39 135.5(3)
C31 Ru3 C34 C39 157.8(3)
C35 Ru3 C34 C39 119.5(4)
C3 Ru3 C34 C39 85.7(3)
C33 Ru3 C34 C39 -122.1(4)
C32 Ru3 C34 C39 -159.9(3)
Ru2 Ru3 C34 C39 -5.0(3)
Ru1 Ru3 C34 C39 -73.4(4)
C33 C34 C35 C31 -2.4(3)
C39 C34 C35 C31 165.0(3)
Ru3 C34 C35 C31 -63.09(18)
C33 C34 C35 C40 -174.2(3)
C39 C34 C35 C40 -6.8(4)
Ru3 C34 C35 C40 125.1(3)
C33 C34 C35 Ru3 60.72(17)
C39 C34 C35 Ru3 -131.9(3)
C32 C31 C35 C34 0.9(3)
C36 C31 C35 C34 -172.4(3)
Ru3 C31 C35 C34 64.50(18)
C32 C31 C35 C40 172.4(3)
C36 C31 C35 C40 -1.0(5)
Ru3 C31 C35 C40 -124.1(3)
C32 C31 C35 Ru3 -63.56(18)
C36 C31 C35 Ru3 123.1(3)
C1 Ru3 C35 C34 8.1(3)
C2 Ru3 C35 C34 116.38(16)
C4 Ru3 C35 C34 -172.99(15)
C31 Ru3 C35 C34 -116.3(2)
C3 Ru3 C35 C34 154.72(16)
C33 Ru3 C35 C34 -36.70(15)
C32 Ru3 C35 C34 -78.84(17)
Ru2 Ru3 C35 C34 77.36(17)
Ru1 Ru3 C35 C34 -149.9(3)
C1 Ru3 C35 C31 124.37(19)
C2 Ru3 C35 C31 -127.32(16)
C4 Ru3 C35 C31 -56.69(19)
C3 Ru3 C35 C31 -88.98(17)
C33 Ru3 C35 C31 79.60(17)
C32 Ru3 C35 C31 37.46(16)
C34 Ru3 C35 C31 116.3(2)
Ru2 Ru3 C35 C31 -166.34(13)
Ru1 Ru3 C35 C31 -33.6(4)
C1 Ru3 C35 C40 -112.4(3)
C2 Ru3 C35 C40 -4.1(3)
C4 Ru3 C35 C40 66.6(3)
C31 Ru3 C35 C40 123.3(4)
C3 Ru3 C35 C40 34.3(3)
C33 Ru3 C35 C40 -157.1(3)
C32 Ru3 C35 C40 160.7(3)
C34 Ru3 C35 C40 -120.4(4)
Ru2 Ru3 C35 C40 -43.1(3)
Ru1 Ru3 C35 C40 89.6(5)
